data_4063766
loop_
_publ_author_name
'Liu, Zhizhou'
'Gao, Wei'
'Liu, Xiaoming'
'Luo, Xuyang'
'Cui, Dongmei'
'Mu, Ying'

_publ_section_title
;
 Pincer Chromium(II) and Chromium(III) Complexes Supported by
 Bis(imino)aryl NCN ligands: Synthesis and Catalysis on Isoprene
 Polymerization
;
_journal_issue 4
_journal_name_full Organometallics
_journal_page_first 752
_journal_paper_doi 10.1021/om1009236
_journal_volume 30
_journal_year 2011
_chemical_formula_sum 'C32 H39 Cl2 Cr N2 O'
_chemical_formula_weight 590.55
_chemical_name_systematic
; 
 ? 
;
_space_group_IT_number 14
_symmetry_cell_setting monoclinic
_symmetry_space_group_name_Hall '-P 2ybc'
_symmetry_space_group_name_H-M 'P 1 21/c 1'
_atom_sites_solution_hydrogens geom
_atom_sites_solution_primary direct
_atom_sites_solution_secondary difmap
_audit_creation_method SHELXL-97
_cell_angle_alpha 90.00
_cell_angle_beta 92.74(3)
_cell_angle_gamma 90.00
_cell_formula_units_Z 8
_cell_length_a 18.866(4)
_cell_length_b 10.216(2)
_cell_length_c 31.635(6)
_cell_measurement_temperature 293(2)
_cell_volume 6090(2)
_computing_cell_refinement 'RAPID AUTO'
_computing_data_collection 'RAPID AUTO'
_computing_data_reduction 'RAPID AUTO'
_computing_molecular_graphics 'Bruker SHELXTL'
_computing_publication_material 'Bruker SHELXTL'
_computing_structure_refinement 'SHELXL-97 (Sheldrick, 1997)'
_computing_structure_solution 'SHELXS-97 (Sheldrick, 1990)'
_diffrn_ambient_temperature 293(2)
_diffrn_detector_area_resol_mean '100x100 microns'
_diffrn_measured_fraction_theta_full 0.985
_diffrn_measured_fraction_theta_max 0.985
_diffrn_measurement_device_type 'Rigaku R-AXIS RAPID IP diffractometer'
_diffrn_measurement_method 'Oscillation scans'
_diffrn_radiation_monochromator graphite
_diffrn_radiation_source 'fine-focus sealed tube'
_diffrn_radiation_type MoK\a
_diffrn_radiation_wavelength 0.71073
_diffrn_reflns_av_R_equivalents 0.0760
_diffrn_reflns_av_sigmaI/netI 0.0690
_diffrn_reflns_limit_h_max 24
_diffrn_reflns_limit_h_min -24
_diffrn_reflns_limit_k_max 12
_diffrn_reflns_limit_k_min -13
_diffrn_reflns_limit_l_max 41
_diffrn_reflns_limit_l_min -40
_diffrn_reflns_number 51424
_diffrn_reflns_theta_full 27.48
_diffrn_reflns_theta_max 27.48
_diffrn_reflns_theta_min 3.01
_diffrn_standards_decay_% none
_diffrn_standards_interval_count none
_diffrn_standards_interval_time none
_diffrn_standards_number none
_exptl_absorpt_coefficient_mu 0.578
_exptl_absorpt_correction_T_max 0.9445
_exptl_absorpt_correction_T_min 0.9286
_exptl_absorpt_correction_type none
_exptl_crystal_colour green
_exptl_crystal_density_diffrn 1.288
_exptl_crystal_density_method 'not measured'
_exptl_crystal_description block
_exptl_crystal_F_000 2488
_exptl_crystal_size_max 0.13
_exptl_crystal_size_mid 0.11
_exptl_crystal_size_min 0.10
_refine_diff_density_max 0.506
_refine_diff_density_min -0.375
_refine_diff_density_rms 0.055
_refine_ls_extinction_method none
_refine_ls_goodness_of_fit_ref 1.024
_refine_ls_hydrogen_treatment constr
_refine_ls_matrix_type full
_refine_ls_number_parameters 694
_refine_ls_number_reflns 13762
_refine_ls_number_restraints 24
_refine_ls_restrained_S_all 1.034
_refine_ls_R_factor_all 0.1141
_refine_ls_R_factor_gt 0.0583
_refine_ls_shift/su_max 0.000
_refine_ls_shift/su_mean 0.000
_refine_ls_structure_factor_coef Fsqd
_refine_ls_weighting_details 'calc w=1/[\s^2^(Fo^2^)+(0.0520P)^2^+2.7380P] where P=(Fo^2^+2Fc^2^)/3'
_refine_ls_weighting_scheme calc
_refine_ls_wR_factor_gt 0.1181
_refine_ls_wR_factor_ref 0.1380
_reflns_number_gt 8134
_reflns_number_total 13762
_reflns_threshold_expression >2sigma(I)
_cod_data_source_file om1009236_si_001.cif
_cod_data_source_block complex_2b
_cod_depositor_comments
;
The following automatic conversions were performed:

'_symmetry_cell_setting' value 'Monoclinic' changed to 'monoclinic'
according to /home/saulius/struct/CIF-dictionaries/cif_core.dic
dictionary named 'cif_core.dic' version 2.4.1 from 2010-06-29.

Automatic conversion script
Id: cif_fix_values 1715 2011-07-08 13:25:40Z adriana 
;
_cod_original_sg_symbol_H-M P2(1)/c
_cod_database_code 4063766

loop_
_symmetry_equiv_pos_as_xyz
'x, y, z'
'-x, y+1/2, -z+1/2'
'-x, -y, -z'
'x, -y-1/2, z-1/2'

loop_
_atom_site_label
_atom_site_type_symbol
_atom_site_fract_x
_atom_site_fract_y
_atom_site_fract_z
_atom_site_U_iso_or_equiv
_atom_site_adp_type
_atom_site_occupancy
_atom_site_symmetry_multiplicity
_atom_site_calc_flag
_atom_site_refinement_flags
C1 C 0.76211(17) -0.0406(3) 0.09171(9) 0.0429(7) Uani 1 1 d .
C2 C 0.79600(18) 0.0053(3) 0.05669(10) 0.0457(8) Uani 1 1 d .
C3 C 0.85736(19) -0.0563(4) 0.04448(11) 0.0561(9) Uani 1 1 d .
H3 H 0.8801 -0.0280 0.0207 0.067 Uiso 1 1 calc R
C4 C 0.8844(2) -0.1607(4) 0.06827(12) 0.0617(10) Uani 1 1 d .
H4 H 0.9260 -0.2009 0.0605 0.074 Uiso 1 1 calc R
C5 C 0.8508(2) -0.2063(4) 0.10326(11) 0.0577(9) Uani 1 1 d .
H5 H 0.8695 -0.2767 0.1188 0.069 Uiso 1 1 calc R
C6 C 0.78869(18) -0.1454(3) 0.11500(10) 0.0461(8) Uani 1 1 d .
C7 C 0.76150(18) 0.1198(3) 0.03812(10) 0.0502(8) Uani 1 1 d .
H7 H 0.7807 0.1623 0.0153 0.060 Uiso 1 1 calc R
C8 C 0.74366(19) -0.1810(3) 0.14932(10) 0.0517(9) Uani 1 1 d .
H8 H 0.7553 -0.2514 0.1669 0.062 Uiso 1 1 calc R
C9 C 0.63827(19) -0.1629(3) 0.18488(10) 0.0514(9) Uani 1 1 d .
C10 C 0.6286(2) -0.0918(4) 0.22203(11) 0.0701(11) Uani 1 1 d .
C11 C 0.5797(3) -0.1420(6) 0.24989(13) 0.0904(15) Uani 1 1 d .
H11 H 0.5720 -0.0967 0.2747 0.108 Uiso 1 1 calc R
C12 C 0.5437(3) -0.2539(6) 0.24175(15) 0.0917(16) Uani 1 1 d .
H12 H 0.5115 -0.2845 0.2608 0.110 Uiso 1 1 calc R
C13 C 0.5544(2) -0.3223(5) 0.20562(14) 0.0794(13) Uani 1 1 d .
H13 H 0.5296 -0.3998 0.2005 0.095 Uiso 1 1 calc R
C14 C 0.6019(2) -0.2790(4) 0.17600(11) 0.0570(9) Uani 1 1 d .
C15 C 0.6088(2) -0.3608(4) 0.13638(12) 0.0662(11) Uani 1 1 d .
H15A H 0.6282 -0.4458 0.1443 0.079 Uiso 1 1 calc R
H15B H 0.6421 -0.3186 0.1183 0.079 Uiso 1 1 calc R
C16 C 0.5388(3) -0.3802(5) 0.11156(14) 0.0876(14) Uani 1 1 d .
H16A H 0.5050 -0.4187 0.1296 0.131 Uiso 1 1 calc R
H16B H 0.5457 -0.4371 0.0880 0.131 Uiso 1 1 calc R
H16C H 0.5213 -0.2971 0.1014 0.131 Uiso 1 1 calc R
C17 C 0.6689(4) 0.0294(5) 0.23377(14) 0.1029(18) Uani 1 1 d .
H17A H 0.6822 0.0722 0.2080 0.123 Uiso 1 1 calc R
H17B H 0.6375 0.0882 0.2480 0.123 Uiso 1 1 calc R
C18 C 0.7319(4) 0.0107(8) 0.2605(3) 0.170(3) Uani 1 1 d .
H18A H 0.7190 -0.0202 0.2877 0.255 Uiso 1 1 calc R
H18B H 0.7567 0.0923 0.2637 0.255 Uiso 1 1 calc R
H18C H 0.7620 -0.0526 0.2479 0.255 Uiso 1 1 calc R
C19 C 0.67604(18) 0.2861(3) 0.03795(10) 0.0480(8) Uani 1 1 d .
C20 C 0.7134(2) 0.4024(4) 0.04750(11) 0.0585(9) Uani 1 1 d .
C21 C 0.6838(2) 0.5192(4) 0.03277(14) 0.0733(12) Uani 1 1 d .
H21 H 0.7071 0.5975 0.0392 0.088 Uiso 1 1 calc R
C22 C 0.6210(2) 0.5218(4) 0.00890(14) 0.0772(13) Uani 1 1 d .
H22 H 0.6027 0.6009 -0.0013 0.093 Uiso 1 1 calc R
C23 C 0.5854(2) 0.4076(4) 0.00015(12) 0.0683(11) Uani 1 1 d .
H23 H 0.5428 0.4105 -0.0159 0.082 Uiso 1 1 calc R
C24 C 0.61125(19) 0.2875(4) 0.01453(11) 0.0531(9) Uani 1 1 d .
C25 C 0.5698(2) 0.1656(4) 0.00336(12) 0.0651(10) Uani 1 1 d .
H25A H 0.5705 0.1085 0.0279 0.078 Uiso 1 1 calc R
H25B H 0.5208 0.1894 -0.0034 0.078 Uiso 1 1 calc R
C26 C 0.5980(3) 0.0918(5) -0.03333(14) 0.0970(16) Uani 1 1 d .
H26A H 0.5973 0.1476 -0.0578 0.146 Uiso 1 1 calc R
H26B H 0.5688 0.0164 -0.0393 0.146 Uiso 1 1 calc R
H26C H 0.6458 0.0643 -0.0264 0.146 Uiso 1 1 calc R
C27 C 0.7833(2) 0.4106(4) 0.07310(14) 0.0809(13) Uani 1 1 d .
H27A H 0.7773 0.4673 0.0973 0.097 Uiso 1 1 calc R
H27B H 0.7956 0.3241 0.0838 0.097 Uiso 1 1 calc R
C28 C 0.8418(3) 0.4600(5) 0.04916(16) 0.1011(16) Uani 1 1 d .
H28A H 0.8494 0.4025 0.0258 0.152 Uiso 1 1 calc R
H28B H 0.8841 0.4639 0.0672 0.152 Uiso 1 1 calc R
H28C H 0.8304 0.5460 0.0387 0.152 Uiso 1 1 calc R
C29 C 0.5136(2) 0.0568(4) 0.13545(16) 0.0836(14) Uani 1 1 d .
H29A H 0.5186 0.0209 0.1638 0.100 Uiso 1 1 calc R
H29B H 0.5054 -0.0149 0.1157 0.100 Uiso 1 1 calc R
C30 C 0.4547(3) 0.1485(5) 0.13235(19) 0.1055(17) Uani 1 1 d U
H30A H 0.4296 0.1494 0.1584 0.127 Uiso 1 1 calc R
H30B H 0.4216 0.1245 0.1092 0.127 Uiso 1 1 calc R
C31 C 0.4859(3) 0.2765(6) 0.1246(2) 0.130(2) Uani 1 1 d U
H31A H 0.4686 0.3404 0.1443 0.156 Uiso 1 1 calc R
H31B H 0.4730 0.3055 0.0961 0.156 Uiso 1 1 calc R
C32 C 0.5631(2) 0.2638(4) 0.13027(17) 0.0877(14) Uani 1 1 d .
H32A H 0.5866 0.3141 0.1091 0.105 Uiso 1 1 calc R
H32B H 0.5795 0.2940 0.1581 0.105 Uiso 1 1 calc R
C33 C 0.03695(17) 0.0000(3) 0.16925(8) 0.0384(7) Uani 1 1 d .
C34 C -0.03085(17) 0.0516(3) 0.16514(9) 0.0414(7) Uani 1 1 d .
C35 C -0.08627(19) -0.0085(3) 0.18522(9) 0.0498(8) Uani 1 1 d .
H35 H -0.1320 0.0254 0.1826 0.060 Uiso 1 1 calc R
C36 C -0.0719(2) -0.1201(3) 0.20928(10) 0.0524(9) Uani 1 1 d .
H36 H -0.1085 -0.1605 0.2230 0.063 Uiso 1 1 calc R
C37 C -0.00443(19) -0.1724(3) 0.21327(9) 0.0468(8) Uani 1 1 d .
H37 H 0.0042 -0.2474 0.2294 0.056 Uiso 1 1 calc R
C38 C 0.05062(17) -0.1118(3) 0.19291(8) 0.0399(7) Uani 1 1 d .
C39 C 0.12447(18) -0.1495(3) 0.19307(9) 0.0429(8) Uani 1 1 d .
H39 H 0.1403 -0.2239 0.2076 0.052 Uiso 1 1 calc R
C40 C -0.03405(18) 0.1724(3) 0.14064(8) 0.0421(7) Uani 1 1 d .
H40 H -0.0766 0.2173 0.1359 0.050 Uiso 1 1 calc R
C41 C 0.02498(16) 0.3468(3) 0.10950(8) 0.0373(7) Uani 1 1 d .
C42 C 0.01216(17) 0.4520(3) 0.13666(9) 0.0424(7) Uani 1 1 d .
C43 C 0.01872(19) 0.5777(3) 0.12074(10) 0.0500(8) Uani 1 1 d .
H43 H 0.0107 0.6486 0.1383 0.060 Uiso 1 1 calc R
C44 C 0.03679(18) 0.6009(3) 0.07974(10) 0.0493(8) Uani 1 1 d .
H44 H 0.0415 0.6862 0.0700 0.059 Uiso 1 1 calc R
C45 C 0.04783(18) 0.4964(3) 0.05344(10) 0.0454(8) Uani 1 1 d .
H45 H 0.0590 0.5119 0.0256 0.054 Uiso 1 1 calc R
C46 C 0.04262(16) 0.3688(3) 0.06752(8) 0.0385(7) Uani 1 1 d .
C47 C -0.0081(2) 0.4385(4) 0.18218(9) 0.0580(10) Uani 1 1 d .
H47A H -0.0004 0.3486 0.1911 0.070 Uiso 1 1 calc R
H47B H 0.0228 0.4937 0.1999 0.070 Uiso 1 1 calc R
C48 C -0.0844(2) 0.4752(4) 0.18898(12) 0.0795(14) Uani 1 1 d .
H48A H -0.0944 0.5593 0.1765 0.119 Uiso 1 1 calc R
H48B H -0.0918 0.4789 0.2188 0.119 Uiso 1 1 calc R
H48C H -0.1154 0.4108 0.1760 0.119 Uiso 1 1 calc R
C49 C 0.05255(19) 0.2588(3) 0.03687(9) 0.0462(8) Uani 1 1 d .
H49A H 0.0836 0.1936 0.0502 0.055 Uiso 1 1 calc R
H49B H 0.0757 0.2925 0.0124 0.055 Uiso 1 1 calc R
C50 C -0.0159(2) 0.1945(3) 0.02232(10) 0.0603(10) Uani 1 1 d .
H50A H -0.0382 0.1574 0.0462 0.091 Uiso 1 1 calc R
H50B H -0.0065 0.1265 0.0024 0.091 Uiso 1 1 calc R
H50C H -0.0469 0.2584 0.0090 0.091 Uiso 1 1 calc R
C51 C 0.24154(18) -0.1198(3) 0.17176(9) 0.0447(8) Uani 1 1 d .
C52 C 0.2603(2) -0.2172(4) 0.14330(10) 0.0551(9) Uani 1 1 d .
C53 C 0.3315(2) -0.2479(5) 0.14192(13) 0.0777(13) Uani 1 1 d .
H53 H 0.3456 -0.3115 0.1230 0.093 Uiso 1 1 calc R
C54 C 0.3815(2) -0.1875(6) 0.16745(15) 0.0887(15) Uani 1 1 d .
H54 H 0.4292 -0.2084 0.1653 0.106 Uiso 1 1 calc R
C55 C 0.3622(2) -0.0970(5) 0.19611(14) 0.0762(12) Uani 1 1 d .
H55 H 0.3968 -0.0585 0.2139 0.091 Uiso 1 1 calc R
C56 C 0.2920(2) -0.0610(4) 0.19933(11) 0.0574(9) Uani 1 1 d .
C57 C 0.2064(2) -0.2930(4) 0.11565(11) 0.0663(11) Uani 1 1 d .
H57A H 0.2038 -0.3818 0.1263 0.080 Uiso 1 1 calc R
H57B H 0.1601 -0.2532 0.1181 0.080 Uiso 1 1 calc R
C58 C 0.2228(3) -0.2983(5) 0.06970(12) 0.0862(14) Uani 1 1 d .
H58A H 0.2245 -0.2110 0.0586 0.129 Uiso 1 1 calc R
H58B H 0.1865 -0.3472 0.0544 0.129 Uiso 1 1 calc R
H58C H 0.2678 -0.3402 0.0668 0.129 Uiso 1 1 calc R
C59 C 0.2727(3) 0.0294(4) 0.23514(14) 0.0834(14) Uani 1 1 d .
H59A H 0.3069 0.1002 0.2376 0.100 Uiso 1 1 calc R
H59B H 0.2263 0.0674 0.2287 0.100 Uiso 1 1 calc R
C60 C 0.2717(3) -0.0425(5) 0.27668(14) 0.1035(17) Uani 1 1 d .
H60A H 0.2392 -0.1147 0.2741 0.155 Uiso 1 1 calc R
H60B H 0.2569 0.0161 0.2983 0.155 Uiso 1 1 calc R
H60C H 0.3185 -0.0747 0.2842 0.155 Uiso 1 1 calc R
C61 C 0.2445(2) 0.1094(4) 0.07870(14) 0.0777(13) Uani 1 1 d .
H61A H 0.2162 0.0511 0.0605 0.093 Uiso 1 1 calc R
H61B H 0.2812 0.0586 0.0936 0.093 Uiso 1 1 calc R
C62 C 0.2762(3) 0.2127(5) 0.05368(17) 0.1093(18) Uani 1 1 d U
H62A H 0.3259 0.1944 0.0499 0.131 Uiso 1 1 calc R
H62B H 0.2519 0.2193 0.0260 0.131 Uiso 1 1 calc R
C64 C 0.2257(3) 0.3059(4) 0.11346(15) 0.0857(14) Uani 1 1 d .
H64A H 0.2542 0.3146 0.1396 0.103 Uiso 1 1 calc R
H64B H 0.1863 0.3667 0.1141 0.103 Uiso 1 1 calc R
Cl1 Cl 0.73748(6) 0.19091(9) 0.14946(3) 0.0659(3) Uani 1 1 d .
Cl2 Cl 0.61341(5) -0.10537(9) 0.06455(3) 0.0603(2) Uani 1 1 d .
Cl3 Cl 0.13661(5) 0.22547(9) 0.19707(3) 0.0593(2) Uani 1 1 d .
Cl4 Cl 0.08813(5) -0.04416(7) 0.08262(2) 0.0488(2) Uani 1 1 d .
Cr1 Cr 0.67428(3) 0.04316(5) 0.107651(15) 0.04264(14) Uani 1 1 d .
Cr2 Cr 0.11396(3) 0.08730(5) 0.140902(13) 0.03573(13) Uani 1 1 d .
N1 N 0.68767(15) -0.1133(3) 0.15478(8) 0.0469(7) Uani 1 1 d .
N2 N 0.70394(14) 0.1618(3) 0.05361(8) 0.0454(6) Uani 1 1 d .
N3 N 0.16797(14) -0.0787(2) 0.17282(7) 0.0391(6) Uani 1 1 d .
N4 N 0.02424(14) 0.2150(2) 0.12568(7) 0.0366(6) Uani 1 1 d .
O1 O 0.57672(14) 0.1276(2) 0.12555(9) 0.0685(7) Uani 1 1 d .
O2 O 0.20021(13) 0.1742(2) 0.10843(7) 0.0572(6) Uani 1 1 d .
C63 C 0.2684(4) 0.3323(6) 0.0772(2) 0.141(2) Uani 1 1 d U
H63A H 0.2454 0.3983 0.0593 0.169 Uiso 1 1 calc R
H63B H 0.3147 0.3650 0.0868 0.169 Uiso 1 1 calc R

loop_
_atom_site_aniso_label
_atom_site_aniso_U_11
_atom_site_aniso_U_22
_atom_site_aniso_U_33
_atom_site_aniso_U_23
_atom_site_aniso_U_13
_atom_site_aniso_U_12
C1 0.0394(19) 0.0451(18) 0.0438(16) 0.0012(14) -0.0026(14) 0.0004(15)
C2 0.040(2) 0.0497(19) 0.0471(17) 0.0011(14) 0.0018(15) 0.0017(16)
C3 0.048(2) 0.067(2) 0.054(2) -0.0031(17) 0.0090(17) 0.0046(19)
C4 0.048(2) 0.070(3) 0.067(2) -0.0044(19) 0.0067(18) 0.016(2)
C5 0.056(2) 0.054(2) 0.062(2) 0.0023(17) -0.0039(18) 0.0158(19)
C6 0.044(2) 0.0464(19) 0.0479(18) 0.0012(14) -0.0014(15) 0.0018(16)
C7 0.044(2) 0.059(2) 0.0477(18) 0.0111(15) 0.0046(16) -0.0020(17)
C8 0.052(2) 0.052(2) 0.0496(18) 0.0080(15) -0.0057(16) -0.0023(18)
C9 0.049(2) 0.059(2) 0.0465(18) 0.0147(16) 0.0020(16) 0.0069(18)
C10 0.082(3) 0.077(3) 0.052(2) 0.0072(19) 0.007(2) 0.003(2)
C11 0.093(4) 0.124(4) 0.056(2) 0.010(3) 0.023(2) 0.005(3)
C12 0.065(3) 0.139(5) 0.072(3) 0.027(3) 0.016(2) -0.010(3)
C13 0.057(3) 0.103(4) 0.078(3) 0.027(3) 0.002(2) -0.017(3)
C14 0.046(2) 0.063(2) 0.062(2) 0.0189(18) -0.0009(17) 0.0017(19)
C15 0.069(3) 0.054(2) 0.075(2) 0.0106(19) 0.001(2) -0.006(2)
C16 0.088(4) 0.085(3) 0.089(3) -0.002(2) -0.011(3) -0.026(3)
C17 0.152(6) 0.101(4) 0.057(3) -0.009(2) 0.021(3) -0.013(4)
C18 0.149(7) 0.161(7) 0.195(7) 0.002(6) -0.049(6) -0.047(6)
C19 0.040(2) 0.051(2) 0.0530(18) 0.0123(15) 0.0052(15) 0.0056(16)
C20 0.048(2) 0.056(2) 0.072(2) 0.0171(18) 0.0034(18) -0.0020(19)
C21 0.065(3) 0.055(3) 0.100(3) 0.020(2) 0.010(2) -0.001(2)
C22 0.062(3) 0.064(3) 0.107(3) 0.031(2) 0.011(3) 0.018(2)
C23 0.046(2) 0.078(3) 0.080(3) 0.021(2) -0.0011(19) 0.016(2)
C24 0.040(2) 0.061(2) 0.058(2) 0.0123(17) 0.0056(16) 0.0062(18)
C25 0.048(2) 0.075(3) 0.071(2) 0.012(2) -0.0126(19) 0.002(2)
C26 0.102(4) 0.107(4) 0.081(3) -0.018(3) -0.010(3) -0.012(3)
C27 0.066(3) 0.078(3) 0.097(3) 0.030(2) -0.012(2) -0.019(2)
C28 0.065(3) 0.113(4) 0.125(4) 0.017(3) -0.005(3) -0.013(3)
C29 0.047(3) 0.075(3) 0.130(4) 0.012(3) 0.019(3) 0.001(2)
C30 0.071(3) 0.097(4) 0.150(4) 0.004(3) 0.016(3) 0.009(3)
C31 0.091(4) 0.093(4) 0.207(6) 0.031(4) 0.033(4) 0.028(3)
C32 0.067(3) 0.057(3) 0.141(4) -0.011(3) 0.022(3) 0.011(2)
C33 0.0416(19) 0.0390(17) 0.0345(14) -0.0011(12) -0.0004(13) 0.0011(14)
C34 0.0411(19) 0.0496(19) 0.0338(15) 0.0013(13) 0.0038(13) -0.0010(15)
C35 0.040(2) 0.065(2) 0.0438(17) 0.0020(15) 0.0045(15) -0.0002(17)
C36 0.050(2) 0.064(2) 0.0444(18) 0.0071(16) 0.0096(16) -0.0123(19)
C37 0.062(2) 0.0473(19) 0.0315(15) 0.0047(13) 0.0041(15) -0.0032(17)
C38 0.047(2) 0.0419(18) 0.0312(14) -0.0009(12) 0.0025(13) 0.0002(15)
C39 0.053(2) 0.0397(18) 0.0361(15) 0.0010(13) -0.0024(14) 0.0046(16)
C40 0.043(2) 0.0486(19) 0.0340(15) 0.0003(13) 0.0003(14) 0.0078(16)
C41 0.0365(18) 0.0382(17) 0.0368(15) 0.0025(12) -0.0030(13) 0.0050(14)
C42 0.046(2) 0.0424(18) 0.0381(15) -0.0030(13) -0.0042(14) 0.0084(15)
C43 0.054(2) 0.0394(19) 0.0553(19) -0.0077(15) -0.0071(16) 0.0092(16)
C44 0.050(2) 0.0355(18) 0.062(2) 0.0050(15) -0.0052(16) -0.0014(16)
C45 0.051(2) 0.0418(19) 0.0433(16) 0.0064(14) 0.0003(15) -0.0046(16)
C46 0.0365(18) 0.0422(17) 0.0366(15) -0.0013(12) -0.0010(13) -0.0014(14)
C47 0.077(3) 0.057(2) 0.0394(17) -0.0054(15) -0.0020(17) 0.022(2)
C48 0.095(4) 0.092(3) 0.053(2) 0.010(2) 0.021(2) 0.045(3)
C49 0.065(2) 0.0400(18) 0.0343(15) -0.0006(13) 0.0048(15) 0.0029(16)
C50 0.081(3) 0.051(2) 0.0480(18) -0.0106(16) -0.0044(18) -0.009(2)
C51 0.043(2) 0.0464(19) 0.0447(17) 0.0085(14) -0.0027(15) 0.0029(15)
C52 0.050(2) 0.067(2) 0.0487(19) 0.0007(17) 0.0025(16) 0.0128(19)
C53 0.056(3) 0.109(4) 0.068(2) -0.004(2) 0.005(2) 0.030(3)
C54 0.042(3) 0.135(5) 0.089(3) 0.016(3) 0.006(2) 0.014(3)
C55 0.047(3) 0.095(3) 0.085(3) 0.012(3) -0.014(2) -0.004(2)
C56 0.055(2) 0.054(2) 0.061(2) 0.0099(17) -0.0133(18) -0.0003(19)
C57 0.069(3) 0.070(3) 0.060(2) -0.0146(19) 0.0019(19) 0.014(2)
C58 0.094(4) 0.095(3) 0.070(3) -0.022(2) 0.010(2) -0.004(3)
C59 0.079(3) 0.060(3) 0.107(3) -0.016(2) -0.051(3) 0.012(2)
C60 0.112(5) 0.122(4) 0.076(3) -0.017(3) 0.003(3) 0.000(4)
C61 0.068(3) 0.064(3) 0.105(3) -0.004(2) 0.041(3) 0.002(2)
C62 0.118(4) 0.096(4) 0.119(4) 0.015(3) 0.059(3) 0.000(3)
C64 0.090(4) 0.059(3) 0.110(3) -0.007(2) 0.027(3) -0.033(2)
Cl1 0.0723(7) 0.0615(6) 0.0635(5) -0.0076(4) -0.0025(5) -0.0154(5)
Cl2 0.0618(6) 0.0544(5) 0.0630(5) 0.0025(4) -0.0130(4) -0.0090(5)
Cl3 0.0682(6) 0.0564(5) 0.0518(5) -0.0199(4) -0.0141(4) 0.0141(5)
Cl4 0.0664(6) 0.0383(4) 0.0414(4) -0.0059(3) -0.0024(4) -0.0001(4)
Cr1 0.0375(3) 0.0426(3) 0.0478(3) 0.0026(2) 0.0019(2) 0.0008(2)
Cr2 0.0386(3) 0.0338(3) 0.0348(2) -0.00163(19) 0.0020(2) 0.0013(2)
N1 0.0466(18) 0.0513(17) 0.0426(14) 0.0041(12) 0.0013(12) 0.0022(14)
N2 0.0362(16) 0.0490(16) 0.0505(15) 0.0103(12) -0.0023(12) -0.0013(13)
N3 0.0420(16) 0.0411(15) 0.0342(12) -0.0033(10) 0.0007(11) 0.0018(12)
N4 0.0438(16) 0.0372(14) 0.0288(11) 0.0010(10) 0.0023(11) 0.0070(12)
O1 0.0477(17) 0.0512(15) 0.108(2) -0.0034(14) 0.0182(15) 0.0013(13)
O2 0.0539(16) 0.0465(14) 0.0725(15) -0.0040(11) 0.0180(12) -0.0084(12)
C63 0.156(5) 0.088(4) 0.186(5) 0.009(4) 0.090(5) -0.033(4)

loop_
_atom_type_symbol
_atom_type_description
_atom_type_scat_dispersion_real
_atom_type_scat_dispersion_imag
_atom_type_scat_source
C C 0.0033 0.0016 'International Tables Vol C Tables 4.2.6.8 and 6.1.1.4'
H H 0.0000 0.0000 'International Tables Vol C Tables 4.2.6.8 and 6.1.1.4'
N N 0.0061 0.0033 'International Tables Vol C Tables 4.2.6.8 and 6.1.1.4'
O O 0.0106 0.0060 'International Tables Vol C Tables 4.2.6.8 and 6.1.1.4'
Cl Cl 0.1484 0.1585 'International Tables Vol C Tables 4.2.6.8 and 6.1.1.4'
Cr Cr 0.3209 0.6236 'International Tables Vol C Tables 4.2.6.8 and 6.1.1.4'

loop_
_geom_angle_atom_site_label_1
_geom_angle_atom_site_label_2
_geom_angle_atom_site_label_3
_geom_angle
C6 C1 C2 121.3(3)
C6 C1 Cr1 119.5(2)
C2 C1 Cr1 119.2(2)
C1 C2 C3 119.4(3)
C1 C2 C7 112.4(3)
C3 C2 C7 128.1(3)
C4 C3 C2 119.1(3)
C4 C3 H3 120.4
C2 C3 H3 120.4
C5 C4 C3 121.5(3)
C5 C4 H4 119.2
C3 C4 H4 119.2
C4 C5 C6 119.1(3)
C4 C5 H5 120.4
C6 C5 H5 120.4
C1 C6 C5 119.5(3)
C1 C6 C8 112.4(3)
C5 C6 C8 128.0(3)
N2 C7 C2 119.1(3)
N2 C7 H7 120.5
C2 C7 H7 120.5
N1 C8 C6 118.7(3)
N1 C8 H8 120.7
C6 C8 H8 120.7
C14 C9 C10 121.9(3)
C14 C9 N1 119.3(3)
C10 C9 N1 118.8(3)
C9 C10 C11 117.0(4)
C9 C10 C17 123.6(4)
C11 C10 C17 119.3(4)
C12 C11 C10 122.0(4)
C12 C11 H11 119.0
C10 C11 H11 119.0
C11 C12 C13 120.1(4)
C11 C12 H12 120.0
C13 C12 H12 120.0
C12 C13 C14 121.7(4)
C12 C13 H13 119.2
C14 C13 H13 119.2
C9 C14 C13 117.4(4)
C9 C14 C15 125.1(3)
C13 C14 C15 117.5(4)
C14 C15 C16 113.0(4)
C14 C15 H15A 109.0
C16 C15 H15A 109.0
C14 C15 H15B 109.0
C16 C15 H15B 109.0
H15A C15 H15B 107.8
C15 C16 H16A 109.5
C15 C16 H16B 109.5
H16A C16 H16B 109.5
C15 C16 H16C 109.5
H16A C16 H16C 109.5
H16B C16 H16C 109.5
C18 C17 C10 115.7(5)
C18 C17 H17A 108.4
C10 C17 H17A 108.4
C18 C17 H17B 108.4
C10 C17 H17B 108.4
H17A C17 H17B 107.4
C17 C18 H18A 109.5
C17 C18 H18B 109.5
H18A C18 H18B 109.5
C17 C18 H18C 109.5
H18A C18 H18C 109.5
H18B C18 H18C 109.5
C24 C19 C20 121.5(3)
C24 C19 N2 118.9(3)
C20 C19 N2 119.7(3)
C21 C20 C19 117.7(4)
C21 C20 C27 117.2(4)
C19 C20 C27 125.2(3)
C22 C21 C20 121.5(4)
C22 C21 H21 119.2
C20 C21 H21 119.2
C23 C22 C21 119.8(4)
C23 C22 H22 120.1
C21 C22 H22 120.1
C22 C23 C24 121.8(4)
C22 C23 H23 119.1
C24 C23 H23 119.1
C23 C24 C19 117.8(4)
C23 C24 C25 119.0(3)
C19 C24 C25 123.2(3)
C26 C25 C24 113.5(3)
C26 C25 H25A 108.9
C24 C25 H25A 108.9
C26 C25 H25B 108.9
C24 C25 H25B 108.9
H25A C25 H25B 107.7
C25 C26 H26A 109.5
C25 C26 H26B 109.5
H26A C26 H26B 109.5
C25 C26 H26C 109.5
H26A C26 H26C 109.5
H26B C26 H26C 109.5
C28 C27 C20 113.7(4)
C28 C27 H27A 108.8
C20 C27 H27A 108.8
C28 C27 H27B 108.8
C20 C27 H27B 108.8
H27A C27 H27B 107.7
C27 C28 H28A 109.5
C27 C28 H28B 109.5
H28A C28 H28B 109.5
C27 C28 H28C 109.5
H28A C28 H28C 109.5
H28B C28 H28C 109.5
O1 C29 C30 107.4(4)
O1 C29 H29A 110.2
C30 C29 H29A 110.2
O1 C29 H29B 110.2
C30 C29 H29B 110.2
H29A C29 H29B 108.5
C29 C30 C31 106.0(4)
C29 C30 H30A 110.5
C31 C30 H30A 110.5
C29 C30 H30B 110.5
C31 C30 H30B 110.5
H30A C30 H30B 108.7
C30 C31 C32 107.9(4)
C30 C31 H31A 110.1
C32 C31 H31A 110.1
C30 C31 H31B 110.1
C32 C31 H31B 110.1
H31A C31 H31B 108.4
O1 C32 C31 104.9(4)
O1 C32 H32A 110.8
C31 C32 H32A 110.8
O1 C32 H32B 110.8
C31 C32 H32B 110.8
H32A C32 H32B 108.8
C38 C33 C34 120.9(3)
C38 C33 Cr2 120.1(2)
C34 C33 Cr2 119.1(2)
C33 C34 C35 120.0(3)
C33 C34 C40 112.8(3)
C35 C34 C40 127.1(3)
C36 C35 C34 118.7(3)
C36 C35 H35 120.7
C34 C35 H35 120.7
C37 C36 C35 121.5(3)
C37 C36 H36 119.2
C35 C36 H36 119.2
C36 C37 C38 119.3(3)
C36 C37 H37 120.3
C38 C37 H37 120.3
C33 C38 C37 119.6(3)
C33 C38 C39 112.1(3)
C37 C38 C39 128.3(3)
N3 C39 C38 119.1(3)
N3 C39 H39 120.5
C38 C39 H39 120.5
N4 C40 C34 117.7(3)
N4 C40 H40 121.1
C34 C40 H40 121.1
C46 C41 C42 120.8(3)
C46 C41 N4 119.6(2)
C42 C41 N4 119.5(2)
C43 C42 C41 117.7(3)
C43 C42 C47 117.5(3)
C41 C42 C47 124.8(3)
C44 C43 C42 122.1(3)
C44 C43 H43 118.9
C42 C43 H43 118.9
C45 C44 C43 119.2(3)
C45 C44 H44 120.4
C43 C44 H44 120.4
C44 C45 C46 121.4(3)
C44 C45 H45 119.3
C46 C45 H45 119.3
C45 C46 C41 118.7(3)
C45 C46 C49 119.0(3)
C41 C46 C49 122.3(3)
C48 C47 C42 113.5(3)
C48 C47 H47A 108.9
C42 C47 H47A 108.9
C48 C47 H47B 108.9
C42 C47 H47B 108.9
H47A C47 H47B 107.7
C47 C48 H48A 109.5
C47 C48 H48B 109.5
H48A C48 H48B 109.5
C47 C48 H48C 109.5
H48A C48 H48C 109.5
H48B C48 H48C 109.5
C46 C49 C50 113.2(3)
C46 C49 H49A 108.9
C50 C49 H49A 108.9
C46 C49 H49B 108.9
C50 C49 H49B 108.9
H49A C49 H49B 107.8
C49 C50 H50A 109.5
C49 C50 H50B 109.5
H50A C50 H50B 109.5
C49 C50 H50C 109.5
H50A C50 H50C 109.5
H50B C50 H50C 109.5
C56 C51 C52 121.5(3)
C56 C51 N3 119.0(3)
C52 C51 N3 119.5(3)
C53 C52 C51 117.2(4)
C53 C52 C57 119.4(3)
C51 C52 C57 123.4(3)
C54 C53 C52 121.8(4)
C54 C53 H53 119.1
C52 C53 H53 119.1
C55 C54 C53 120.3(4)
C55 C54 H54 119.9
C53 C54 H54 119.9
C54 C55 C56 121.3(4)
C54 C55 H55 119.4
C56 C55 H55 119.4
C55 C56 C51 117.8(4)
C55 C56 C59 118.7(4)
C51 C56 C59 123.2(4)
C58 C57 C52 114.4(4)
C58 C57 H57A 108.7
C52 C57 H57A 108.7
C58 C57 H57B 108.7
C52 C57 H57B 108.7
H57A C57 H57B 107.6
C57 C58 H58A 109.5
C57 C58 H58B 109.5
H58A C58 H58B 109.5
C57 C58 H58C 109.5
H58A C58 H58C 109.5
H58B C58 H58C 109.5
C60 C59 C56 111.6(3)
C60 C59 H59A 109.3
C56 C59 H59A 109.3
C60 C59 H59B 109.3
C56 C59 H59B 109.3
H59A C59 H59B 108.0
C59 C60 H60A 109.5
C59 C60 H60B 109.5
H60A C60 H60B 109.5
C59 C60 H60C 109.5
H60A C60 H60C 109.5
H60B C60 H60C 109.5
O2 C61 C62 106.6(3)
O2 C61 H61A 110.4
C62 C61 H61A 110.4
O2 C61 H61B 110.4
C62 C61 H61B 110.4
H61A C61 H61B 108.6
C63 C62 C61 106.1(4)
C63 C62 H62A 110.5
C61 C62 H62A 110.5
C63 C62 H62B 110.5
C61 C62 H62B 110.5
H62A C62 H62B 108.7
O2 C64 C63 106.3(4)
O2 C64 H64A 110.5
C63 C64 H64A 110.5
O2 C64 H64B 110.5
C63 C64 H64B 110.5
H64A C64 H64B 108.7
C1 Cr1 O1 177.84(12)
C1 Cr1 N2 77.84(12)
O1 Cr1 N2 103.84(11)
C1 Cr1 N1 77.57(12)
O1 Cr1 N1 100.77(10)
N2 Cr1 N1 155.38(11)
C1 Cr1 Cl1 90.75(10)
O1 Cr1 Cl1 90.70(8)
N2 Cr1 Cl1 86.61(8)
N1 Cr1 Cl1 92.73(8)
C1 Cr1 Cl2 87.92(10)
O1 Cr1 Cl2 90.64(8)
N2 Cr1 Cl2 92.37(8)
N1 Cr1 Cl2 87.73(8)
Cl1 Cr1 Cl2 178.47(4)
C33 Cr2 O2 177.15(11)
C33 Cr2 N4 77.76(11)
O2 Cr2 N4 104.17(9)
C33 Cr2 N3 77.06(11)
O2 Cr2 N3 101.10(10)
N4 Cr2 N3 154.67(9)
C33 Cr2 Cl3 92.32(9)
O2 Cr2 Cl3 89.94(7)
N4 Cr2 Cl3 85.21(7)
N3 Cr2 Cl3 93.08(7)
C33 Cr2 Cl4 88.16(9)
O2 Cr2 Cl4 89.67(7)
N4 Cr2 Cl4 92.29(7)
N3 Cr2 Cl4 89.63(7)
Cl3 Cr2 Cl4 177.29(4)
C8 N1 C9 117.3(3)
C8 N1 Cr1 111.8(2)
C9 N1 Cr1 130.0(2)
C7 N2 C19 117.4(3)
C7 N2 Cr1 111.4(2)
C19 N2 Cr1 130.4(2)
C39 N3 C51 118.8(3)
C39 N3 Cr2 111.7(2)
C51 N3 Cr2 129.43(19)
C40 N4 C41 117.9(3)
C40 N4 Cr2 112.6(2)
C41 N4 Cr2 128.3(2)
C32 O1 C29 108.2(3)
C32 O1 Cr1 125.8(2)
C29 O1 Cr1 126.0(2)
C64 O2 C61 107.5(3)
C64 O2 Cr2 126.1(2)
C61 O2 Cr2 126.4(2)
C62 C63 C64 108.9(4)
C62 C63 H63A 109.9
C64 C63 H63A 109.9
C62 C63 H63B 109.9
C64 C63 H63B 109.9
H63A C63 H63B 108.3

loop_
_geom_bond_atom_site_label_1
_geom_bond_atom_site_label_2
_geom_bond_distance
C1 C6 1.380(4)
C1 C2 1.387(4)
C1 Cr1 1.952(3)
C2 C3 1.389(5)
C2 C7 1.449(4)
C3 C4 1.388(5)
C3 H3 0.9300
C4 C5 1.382(5)
C4 H4 0.9300
C5 C6 1.393(5)
C5 H5 0.9300
C6 C8 1.457(4)
C7 N2 1.286(4)
C7 H7 0.9300
C8 N1 1.281(4)
C8 H8 0.9300
C9 C14 1.392(5)
C9 C10 1.401(5)
C9 N1 1.455(4)
C10 C11 1.402(6)
C10 C17 1.491(6)
C11 C12 1.349(7)
C11 H11 0.9300
C12 C13 1.363(6)
C12 H12 0.9300
C13 C14 1.398(5)
C13 H13 0.9300
C14 C15 1.518(5)
C15 C16 1.517(6)
C15 H15A 0.9700
C15 H15B 0.9700
C16 H16A 0.9600
C16 H16B 0.9600
C16 H16C 0.9600
C17 C18 1.438(8)
C17 H17A 0.9700
C17 H17B 0.9700
C18 H18A 0.9600
C18 H18B 0.9600
C18 H18C 0.9600
C19 C24 1.399(5)
C19 C20 1.406(5)
C19 N2 1.452(4)
C20 C21 1.388(5)
C20 C27 1.517(5)
C21 C22 1.375(6)
C21 H21 0.9300
C22 C23 1.367(6)
C22 H22 0.9300
C23 C24 1.389(5)
C23 H23 0.9300
C24 C25 1.503(5)
C25 C26 1.502(6)
C25 H25A 0.9700
C25 H25B 0.9700
C26 H26A 0.9600
C26 H26B 0.9600
C26 H26C 0.9600
C27 C28 1.458(6)
C27 H27A 0.9700
C27 H27B 0.9700
C28 H28A 0.9600
C28 H28B 0.9600
C28 H28C 0.9600
C29 O1 1.441(4)
C29 C30 1.453(6)
C29 H29A 0.9700
C29 H29B 0.9700
C30 C31 1.459(7)
C30 H30A 0.9700
C30 H30B 0.9700
C31 C32 1.464(7)
C31 H31A 0.9700
C31 H31B 0.9700
C32 O1 1.424(5)
C32 H32A 0.9700
C32 H32B 0.9700
C33 C38 1.383(4)
C33 C34 1.384(4)
C33 Cr2 1.959(3)
C34 C35 1.392(4)
C34 C40 1.457(4)
C35 C36 1.391(5)
C35 H35 0.9300
C36 C37 1.380(5)
C36 H36 0.9300
C37 C38 1.393(4)
C37 H37 0.9300
C38 C39 1.445(4)
C39 N3 1.288(4)
C39 H39 0.9300
C40 N4 1.293(4)
C40 H40 0.9300
C41 C46 1.402(4)
C41 C42 1.404(4)
C41 N4 1.441(4)
C42 C43 1.387(4)
C42 C47 1.514(4)
C43 C44 1.377(4)
C43 H43 0.9300
C44 C45 1.376(4)
C44 H44 0.9300
C45 C46 1.382(4)
C45 H45 0.9300
C46 C49 1.502(4)
C47 C48 1.513(5)
C47 H47A 0.9700
C47 H47B 0.9700
C48 H48A 0.9600
C48 H48B 0.9600
C48 H48C 0.9600
C49 C50 1.502(5)
C49 H49A 0.9700
C49 H49B 0.9700
C50 H50A 0.9600
C50 H50B 0.9600
C50 H50C 0.9600
C51 C56 1.395(5)
C51 C52 1.398(5)
C51 N3 1.452(4)
C52 C53 1.382(5)
C52 C57 1.520(5)
C53 C54 1.361(6)
C53 H53 0.9300
C54 C55 1.357(6)
C54 H54 0.9300
C55 C56 1.384(6)
C55 H55 0.9300
C56 C59 1.519(5)
C57 C58 1.501(5)
C57 H57A 0.9700
C57 H57B 0.9700
C58 H58A 0.9600
C58 H58B 0.9600
C58 H58C 0.9600
C59 C60 1.506(6)
C59 H59A 0.9700
C59 H59B 0.9700
C60 H60A 0.9600
C60 H60B 0.9600
C60 H60C 0.9600
C61 O2 1.448(4)
C61 C62 1.463(6)
C61 H61A 0.9700
C61 H61B 0.9700
C62 C63 1.442(7)
C62 H62A 0.9700
C62 H62B 0.9700
C64 O2 1.435(4)
C64 C63 1.457(6)
C64 H64A 0.9700
C64 H64B 0.9700
Cl1 Cr1 2.3018(11)
Cl2 Cr1 2.3088(11)
Cl3 Cr2 2.2933(10)
Cl4 Cr2 2.3138(9)
Cr1 O1 2.133(3)
Cr1 N2 2.190(2)
Cr1 N1 2.192(3)
Cr2 O2 2.157(2)
Cr2 N4 2.173(2)
Cr2 N3 2.199(3)
C63 H63A 0.9700
C63 H63B 0.9700

loop_
_geom_torsion_atom_site_label_1
_geom_torsion_atom_site_label_2
_geom_torsion_atom_site_label_3
_geom_torsion_atom_site_label_4
_geom_torsion
C6 C1 C2 C3 0.8(5)
Cr1 C1 C2 C3 -178.1(3)
C6 C1 C2 C7 -177.0(3)
Cr1 C1 C2 C7 4.0(4)
C1 C2 C3 C4 -1.6(5)
C7 C2 C3 C4 175.9(3)
C2 C3 C4 C5 1.4(6)
C3 C4 C5 C6 -0.4(6)
C2 C1 C6 C5 0.2(5)
Cr1 C1 C6 C5 179.1(3)
C2 C1 C6 C8 -177.7(3)
Cr1 C1 C6 C8 1.3(4)
C4 C5 C6 C1 -0.4(5)
C4 C5 C6 C8 177.1(4)
C1 C2 C7 N2 -3.3(5)
C3 C2 C7 N2 179.1(3)
C1 C6 C8 N1 -1.5(5)
C5 C6 C8 N1 -179.1(3)
C14 C9 C10 C11 -0.7(6)
N1 C9 C10 C11 179.1(4)
C14 C9 C10 C17 177.0(4)
N1 C9 C10 C17 -3.2(6)
C9 C10 C11 C12 0.3(7)
C17 C10 C11 C12 -177.4(5)
C10 C11 C12 C13 0.3(8)
C11 C12 C13 C14 -0.6(7)
C10 C9 C14 C13 0.4(5)
N1 C9 C14 C13 -179.4(3)
C10 C9 C14 C15 179.4(4)
N1 C9 C14 C15 -0.4(5)
C12 C13 C14 C9 0.3(6)
C12 C13 C14 C15 -178.8(4)
C9 C14 C15 C16 -122.0(4)
C13 C14 C15 C16 57.0(5)
C9 C10 C17 C18 -93.6(6)
C11 C10 C17 C18 84.0(7)
C24 C19 C20 C21 -0.1(5)
N2 C19 C20 C21 -178.4(3)
C24 C19 C20 C27 179.2(4)
N2 C19 C20 C27 0.9(5)
C19 C20 C21 C22 -1.4(6)
C27 C20 C21 C22 179.3(4)
C20 C21 C22 C23 1.7(7)
C21 C22 C23 C24 -0.4(6)
C22 C23 C24 C19 -1.0(6)
C22 C23 C24 C25 -179.4(4)
C20 C19 C24 C23 1.3(5)
N2 C19 C24 C23 179.6(3)
C20 C19 C24 C25 179.6(3)
N2 C19 C24 C25 -2.2(5)
C23 C24 C25 C26 99.2(4)
C19 C24 C25 C26 -79.0(5)
C21 C20 C27 C28 -64.3(6)
C19 C20 C27 C28 116.4(5)
O1 C29 C30 C31 -5.5(6)
C29 C30 C31 C32 -9.4(7)
C30 C31 C32 O1 20.7(7)
C38 C33 C34 C35 0.5(5)
Cr2 C33 C34 C35 -179.6(2)
C38 C33 C34 C40 177.4(3)
Cr2 C33 C34 C40 -2.7(3)
C33 C34 C35 C36 0.1(5)
C40 C34 C35 C36 -176.4(3)
C34 C35 C36 C37 -0.5(5)
C35 C36 C37 C38 0.3(5)
C34 C33 C38 C37 -0.7(4)
Cr2 C33 C38 C37 179.4(2)
C34 C33 C38 C39 179.9(3)
Cr2 C33 C38 C39 -0.1(3)
C36 C37 C38 C33 0.3(4)
C36 C37 C38 C39 179.7(3)
C33 C38 C39 N3 0.8(4)
C37 C38 C39 N3 -178.5(3)
C33 C34 C40 N4 0.8(4)
C35 C34 C40 N4 177.5(3)
C46 C41 C42 C43 -1.0(5)
N4 C41 C42 C43 175.1(3)
C46 C41 C42 C47 179.1(3)
N4 C41 C42 C47 -4.7(5)
C41 C42 C43 C44 0.3(5)
C47 C42 C43 C44 -179.9(3)
C42 C43 C44 C45 0.9(5)
C43 C44 C45 C46 -1.4(5)
C44 C45 C46 C41 0.6(5)
C44 C45 C46 C49 177.7(3)
C42 C41 C46 C45 0.6(5)
N4 C41 C46 C45 -175.6(3)
C42 C41 C46 C49 -176.4(3)
N4 C41 C46 C49 7.4(5)
C43 C42 C47 C48 71.4(5)
C41 C42 C47 C48 -108.8(4)
C45 C46 C49 C50 -104.2(4)
C41 C46 C49 C50 72.8(4)
C56 C51 C52 C53 -3.5(5)
N3 C51 C52 C53 176.6(3)
C56 C51 C52 C57 174.0(3)
N3 C51 C52 C57 -5.9(5)
C51 C52 C53 C54 0.8(6)
C57 C52 C53 C54 -176.8(4)
C52 C53 C54 C55 1.8(7)
C53 C54 C55 C56 -1.9(7)
C54 C55 C56 C51 -0.7(6)
C54 C55 C56 C59 173.4(4)
C52 C51 C56 C55 3.4(5)
N3 C51 C56 C55 -176.6(3)
C52 C51 C56 C59 -170.3(3)
N3 C51 C56 C59 9.6(5)
C53 C52 C57 C58 -52.2(5)
C51 C52 C57 C58 130.3(4)
C55 C56 C59 C60 -76.5(5)
C51 C56 C59 C60 97.2(5)
O2 C61 C62 C63 17.5(7)
C6 C1 Cr1 O1 -40(3)
C2 C1 Cr1 O1 139(3)
C6 C1 Cr1 N2 178.4(3)
C2 C1 Cr1 N2 -2.6(3)
C6 C1 Cr1 N1 -0.6(3)
C2 C1 Cr1 N1 178.4(3)
C6 C1 Cr1 Cl1 92.0(3)
C2 C1 Cr1 Cl1 -89.0(3)
C6 C1 Cr1 Cl2 -88.8(3)
C2 C1 Cr1 Cl2 90.2(3)
C38 C33 Cr2 O2 49(2)
C34 C33 Cr2 O2 -130(2)
C38 C33 Cr2 N4 -177.6(2)
C34 C33 Cr2 N4 2.5(2)
C38 C33 Cr2 N3 -0.4(2)
C34 C33 Cr2 N3 179.7(3)
C38 C33 Cr2 Cl3 -93.0(2)
C34 C33 Cr2 Cl3 87.1(2)
C38 C33 Cr2 Cl4 89.7(2)
C34 C33 Cr2 Cl4 -90.2(2)
C6 C8 N1 C9 170.8(3)
C6 C8 N1 Cr1 1.0(4)
C14 C9 N1 C8 -66.5(4)
C10 C9 N1 C8 113.8(4)
C14 C9 N1 Cr1 101.2(3)
C10 C9 N1 Cr1 -78.6(4)
C1 Cr1 N1 C8 -0.2(2)
O1 Cr1 N1 C8 178.4(2)
N2 Cr1 N1 C8 -2.6(4)
Cl1 Cr1 N1 C8 -90.4(2)
Cl2 Cr1 N1 C8 88.2(2)
C1 Cr1 N1 C9 -168.4(3)
O1 Cr1 N1 C9 10.2(3)
N2 Cr1 N1 C9 -170.7(3)
Cl1 Cr1 N1 C9 101.5(3)
Cl2 Cr1 N1 C9 -80.0(3)
C2 C7 N2 C19 172.1(3)
C2 C7 N2 Cr1 1.2(4)
C24 C19 N2 C7 113.6(4)
C20 C19 N2 C7 -68.1(4)
C24 C19 N2 Cr1 -77.6(4)
C20 C19 N2 Cr1 100.7(3)
C1 Cr1 N2 C7 0.7(2)
O1 Cr1 N2 C7 -177.9(2)
N1 Cr1 N2 C7 3.1(4)
Cl1 Cr1 N2 C7 92.2(2)
Cl2 Cr1 N2 C7 -86.7(2)
C1 Cr1 N2 C19 -168.6(3)
O1 Cr1 N2 C19 12.8(3)
N1 Cr1 N2 C19 -166.3(3)
Cl1 Cr1 N2 C19 -77.1(3)
Cl2 Cr1 N2 C19 104.0(3)
C38 C39 N3 C51 -177.7(3)
C38 C39 N3 Cr2 -1.1(3)
C56 C51 N3 C39 -99.7(4)
C52 C51 N3 C39 80.2(4)
C56 C51 N3 Cr2 84.4(3)
C52 C51 N3 Cr2 -95.6(3)
C33 Cr2 N3 C39 0.8(2)
O2 Cr2 N3 C39 -176.98(19)
N4 Cr2 N3 C39 7.2(3)
Cl3 Cr2 N3 C39 92.48(19)
Cl4 Cr2 N3 C39 -87.39(19)
C33 Cr2 N3 C51 176.9(3)
O2 Cr2 N3 C51 -0.9(3)
N4 Cr2 N3 C51 -176.7(2)
Cl3 Cr2 N3 C51 -91.4(2)
Cl4 Cr2 N3 C51 88.7(2)
C34 C40 N4 C41 -166.9(2)
C34 C40 N4 Cr2 1.1(3)
C46 C41 N4 C40 -122.6(3)
C42 C41 N4 C40 61.2(4)
C46 C41 N4 Cr2 71.5(3)
C42 C41 N4 Cr2 -104.7(3)
C33 Cr2 N4 C40 -1.9(2)
O2 Cr2 N4 C40 175.92(19)
N3 Cr2 N4 C40 -8.3(3)
Cl3 Cr2 N4 C40 -95.35(19)
Cl4 Cr2 N4 C40 85.69(19)
C33 Cr2 N4 C41 164.6(2)
O2 Cr2 N4 C41 -17.6(2)
N3 Cr2 N4 C41 158.2(2)
Cl3 Cr2 N4 C41 71.2(2)
Cl4 Cr2 N4 C41 -107.8(2)
C31 C32 O1 C29 -24.2(6)
C31 C32 O1 Cr1 156.5(4)
C30 C29 O1 C32 18.9(5)
C30 C29 O1 Cr1 -161.8(3)
C1 Cr1 O1 C32 173(22)
N2 Cr1 O1 C32 -46.2(4)
N1 Cr1 O1 C32 133.4(3)
Cl1 Cr1 O1 C32 40.5(4)
Cl2 Cr1 O1 C32 -138.8(3)
C1 Cr1 O1 C29 -6(3)
N2 Cr1 O1 C29 134.6(3)
N1 Cr1 O1 C29 -45.8(3)
Cl1 Cr1 O1 C29 -138.7(3)
Cl2 Cr1 O1 C29 42.0(3)
C63 C64 O2 C61 18.4(6)
C63 C64 O2 Cr2 -163.4(4)
C62 C61 O2 C64 -22.5(5)
C62 C61 O2 Cr2 159.4(3)
C33 Cr2 O2 C64 -171(2)
N4 Cr2 O2 C64 56.8(3)
N3 Cr2 O2 C64 -121.4(3)
Cl3 Cr2 O2 C64 -28.3(3)
Cl4 Cr2 O2 C64 149.0(3)
C33 Cr2 O2 C61 7(2)
N4 Cr2 O2 C61 -125.5(3)
N3 Cr2 O2 C61 56.4(3)
Cl3 Cr2 O2 C61 149.5(3)
Cl4 Cr2 O2 C61 -33.2(3)
C61 C62 C63 C64 -6.3(8)
O2 C64 C63 C62 -7.4(7)
